data_4318930
loop_
_publ_author_name
'Sangeeta Ray Banerjee'
'Murali K. Levadala'
'Neva Lazarova'
'Lihui Wei'
'John F. Valliant'
'Karin A. Stephenson'
'John W. Babich'
'Kevin P. Maresca'
'Jon Zubieta'

_publ_section_title
;
 Bifunctional Single Amino Acid Chelates for Labeling of Biomolecules with
 the {Tc(CO)3}+ and {Re(CO)3}+ Cores. Crystal and Molecular Structures of
 [ReBr(CO)3(H2NCH2C5H4N)], [Re(CO)3{(C5H4NCH2)2NH}]Br,
 [Re(CO)3{(C5H4NCH2)2NCH2CO2H}]Br, [Re(CO)3{X(Y)NCH2CO2CH2CH3}]Br (X = Y =
 2-pyridylmethyl; X = 2-pyridylmethyl, Y = 2-(1-methylimidazolyl)methyl; X
 = Y = 2-(1-methylimidazolyl)methyl), [ReBr(CO)3{(C5H4NCH2)NH(CH2C4H3S)}],
 and [Re(CO)3{(C5H4NCH2)N(CH2C4H3S)(CH2CO2)}]
;
_journal_name_full 'Inorganic Chemistry'
_journal_page_first 6417
_journal_page_last 6425
_journal_paper_doi 10.1021/ic020476e
_journal_volume 41
_journal_year 2002
_chemical_formula_sum 'C14 H12 Br N2 O3 Re S'
_chemical_formula_weight 554.43
_chemical_name_systematic
;
  ?
;
_space_group_IT_number 2
_symmetry_cell_setting triclinic
_symmetry_space_group_name_Hall '-P 1'
_symmetry_space_group_name_H-M 'P -1'
_atom_sites_solution_hydrogens geom
_atom_sites_solution_primary direct
_atom_sites_solution_secondary difmap
_audit_creation_method SHELXL-97
_cell_angle_alpha 109.566(1)
_cell_angle_beta 98.298(1)
_cell_angle_gamma 100.925(1)
_cell_formula_units_Z 2
_cell_length_a 7.5585(3)
_cell_length_b 9.7713(4)
_cell_length_c 11.7103(4)
_cell_measurement_temperature 90(2)
_cell_volume 779.73(5)
_computing_structure_refinement 'SHELXL-97 (Sheldrick, 1997)'
_computing_structure_solution 'SHELXS-97 (Sheldrick, 1990)'
_diffrn_ambient_temperature 273(2)
_diffrn_measured_fraction_theta_full 0.907
_diffrn_measured_fraction_theta_max 0.907
_diffrn_radiation_monochromator graphite
_diffrn_radiation_source 'fine-focus sealed tube'
_diffrn_radiation_type MoK\a
_diffrn_radiation_wavelength 0.71073
_diffrn_reflns_av_R_equivalents 0.0427
_diffrn_reflns_av_sigmaI/netI 0.0605
_diffrn_reflns_limit_h_max 11
_diffrn_reflns_limit_h_min -11
_diffrn_reflns_limit_k_max 14
_diffrn_reflns_limit_k_min -14
_diffrn_reflns_limit_l_max 17
_diffrn_reflns_limit_l_min -17
_diffrn_reflns_number 9914
_diffrn_reflns_theta_full 32.89
_diffrn_reflns_theta_max 32.89
_diffrn_reflns_theta_min 1.89
_exptl_absorpt_coefficient_mu 10.500
_exptl_absorpt_correction_type SADABS
_exptl_crystal_colour RED
_exptl_crystal_density_diffrn 2.361
_exptl_crystal_density_method 'not measured'
_exptl_crystal_description Block
_exptl_crystal_F_000 520
_exptl_crystal_size_max 0.25
_exptl_crystal_size_mid 0.20
_exptl_crystal_size_min 0.20
_refine_diff_density_max 2.213
_refine_diff_density_min -1.497
_refine_diff_density_rms 0.330
_refine_ls_extinction_method none
_refine_ls_goodness_of_fit_ref 1.066
_refine_ls_hydrogen_treatment mixed
_refine_ls_matrix_type full
_refine_ls_number_parameters 219
_refine_ls_number_reflns 5269
_refine_ls_number_restraints 0
_refine_ls_restrained_S_all 1.066
_refine_ls_R_factor_all 0.0374
_refine_ls_R_factor_gt 0.0357
_refine_ls_shift/su_max 0.001
_refine_ls_shift/su_mean 0.000
_refine_ls_structure_factor_coef Fsqd
_refine_ls_weighting_details 'calc w=1/[\s^2^(Fo^2^)+(0.0445P)^2^+0.0000P] where P=(Fo^2^+2Fc^2^)/3'
_refine_ls_weighting_scheme calc
_refine_ls_wR_factor_gt 0.0884
_refine_ls_wR_factor_ref 0.0894
_reflns_number_gt 4963
_reflns_number_total 5269
_reflns_threshold_expression >2sigma(I)
_cod_data_source_file ic020476e_8.cif
_cod_data_source_block p-1(10)
_cod_depositor_comments
;
The following automatic conversions were performed:

'_symmetry_cell_setting' value 'Triclinic' changed to 'triclinic'
according to the built-in table from CIF Core dictionary named
'cif_core.dic' version 2.4.1 from 2010-06-29.

Automatic conversion script
Id: cif_fix_values 1646 2011-03-28 12:23:43Z adriana 
;
_cod_database_code 4318930

loop_
_symmetry_equiv_pos_as_xyz
'x, y, z'
'-x, -y, -z'

loop_
_atom_site_label
_atom_site_type_symbol
_atom_site_fract_x
_atom_site_fract_y
_atom_site_fract_z
_atom_site_U_iso_or_equiv
_atom_site_adp_type
_atom_site_occupancy
_atom_site_symmetry_multiplicity
_atom_site_calc_flag
_atom_site_refinement_flags
_atom_site_disorder_assembly
_atom_site_disorder_group
Re1 Re 0.746568(16) 0.788683(15) 0.191992(12) 0.00839(6) Uani 1 1 d . . .
Br1 Br 0.71963(5) 1.00545(4) 0.38965(4) 0.01362(9) Uani 1 1 d . . .
S1B S 0.8666(4) 0.6898(9) 0.5221(6) 0.0178(15) Uani 0.426(16) 1 d P A 2
S1A S 0.7751(6) 0.3975(4) 0.3004(4) 0.0167(8) Uani 0.574(16) 1 d P A 1
O1 O 0.7959(5) 0.5254(4) -0.0203(3) 0.0212(6) Uani 1 1 d . . .
O2 O 0.4165(4) 0.8110(4) 0.0193(3) 0.0208(6) Uani 1 1 d . . .
O3 O 0.4642(4) 0.5806(4) 0.2655(3) 0.0198(6) Uani 1 1 d . . .
N1 N 1.0128(4) 0.7959(4) 0.3073(3) 0.0112(6) Uani 1 1 d . . .
H1A H 1.0245 0.8642 0.3850 0.013 Uiso 1 1 calc R . .
N2 N 0.9501(4) 0.9671(4) 0.1732(3) 0.0115(6) Uani 1 1 d . . .
C1 C 0.5401(5) 0.8028(4) 0.0851(4) 0.0135(7) Uani 1 1 d . . .
C2 C 0.5743(5) 0.6535(5) 0.2365(4) 0.0132(7) Uani 1 1 d . . .
C3 C 0.7762(5) 0.6242(5) 0.0577(4) 0.0150(7) Uani 1 1 d . . .
C4 C 1.1685(5) 0.8554(4) 0.2564(4) 0.0131(7) Uani 1 1 d . . .
H4A H 1.2819 0.8953 0.3205 0.016 Uiso 1 1 calc R . .
H4B H 1.1862 0.7741 0.1876 0.016 Uiso 1 1 calc R . .
C5 C 1.1294(5) 0.9760(4) 0.2128(4) 0.0123(7) Uani 1 1 d . . .
C6 C 1.2695(5) 1.0905(4) 0.2120(4) 0.0149(7) Uani 1 1 d . . .
H6 H 1.3926 1.0951 0.2407 0.018 Uiso 1 1 calc R . .
C7 C 1.2248(5) 1.1971(5) 0.1682(4) 0.0166(7) Uani 1 1 d . . .
H7 H 1.3169 1.2733 0.1656 0.020 Uiso 1 1 calc R . .
C8 C 1.0395(6) 1.1882(5) 0.1282(4) 0.0163(7) Uani 1 1 d . . .
H8 H 1.0052 1.2594 0.0994 0.020 Uiso 1 1 calc R . .
C9 C 0.9058(5) 1.0714(4) 0.1317(4) 0.0134(7) Uani 1 1 d . . .
H9 H 0.7817 1.0653 0.1045 0.016 Uiso 1 1 calc R . .
C10 C 1.0433(5) 0.6551(5) 0.3222(4) 0.0150(7) Uani 1 1 d . A .
H10A H 1.0391 0.5819 0.2412 0.018 Uiso 1 1 calc R . .
H10B H 1.1658 0.6774 0.3735 0.018 Uiso 1 1 calc R . .
C11 C 0.9054(5) 0.5882(5) 0.3791(4) 0.0135(7) Uani 1 1 d . . .
C12 C 0.7294(5) 0.5372(5) 0.5190(4) 0.0178(8) Uani 1 1 d . . .
H12 H 0.6822 0.5592 0.5903 0.021 Uiso 1 1 calc R A 1
C13 C 0.6860(6) 0.4067(5) 0.4211(5) 0.0220(9) Uani 1 1 d . A .
H13 H 0.6059 0.3223 0.4219 0.026 Uiso 1 1 calc R B 1
C14A C 0.8676(14) 0.6363(19) 0.4879(16) 0.011(2) Uani 0.49(4) 1 d P A 1
H14A H 0.9276 0.7323 0.5451 0.013 Uiso 0.49(4) 1 calc PR A 1
C14B C 0.804(3) 0.438(3) 0.333(2) 0.023(4) Uani 0.51(4) 1 d P A 2
H14B H 0.8083 0.3663 0.2582 0.028 Uiso 0.51(4) 1 calc PR A 2

loop_
_atom_site_aniso_label
_atom_site_aniso_U_11
_atom_site_aniso_U_22
_atom_site_aniso_U_33
_atom_site_aniso_U_23
_atom_site_aniso_U_13
_atom_site_aniso_U_12
Re1 0.00762(7) 0.01084(9) 0.00701(9) 0.00351(6) 0.00262(5) 0.00197(5)
Br1 0.01265(16) 0.01549(18) 0.01101(19) 0.00175(15) 0.00422(13) 0.00437(13)
S1B 0.0120(11) 0.028(3) 0.013(2) 0.010(2) 0.0038(10) -0.0006(13)
S1A 0.0181(12) 0.0150(14) 0.0129(18) -0.0001(11) 0.0054(10) 0.0033(9)
O1 0.0272(15) 0.0196(15) 0.0116(14) -0.0012(12) 0.0021(12) 0.0087(12)
O2 0.0172(13) 0.0280(17) 0.0197(16) 0.0124(14) 0.0011(11) 0.0076(12)
O3 0.0146(13) 0.0256(16) 0.0232(17) 0.0158(14) 0.0046(11) 0.0017(11)
N1 0.0090(12) 0.0171(15) 0.0086(15) 0.0048(12) 0.0037(10) 0.0050(11)
N2 0.0106(13) 0.0118(14) 0.0114(15) 0.0034(12) 0.0047(11) 0.0010(10)
C1 0.0142(15) 0.0132(17) 0.0146(18) 0.0062(14) 0.0060(13) 0.0032(12)
C2 0.0109(14) 0.0171(18) 0.0113(17) 0.0059(14) 0.0009(12) 0.0032(12)
C3 0.0143(15) 0.0197(19) 0.0155(19) 0.0121(16) 0.0046(14) 0.0038(13)
C4 0.0098(14) 0.0178(18) 0.0122(18) 0.0058(14) 0.0035(12) 0.0034(12)
C5 0.0117(14) 0.0127(16) 0.0109(17) 0.0023(13) 0.0044(12) 0.0020(12)
C6 0.0115(15) 0.0165(18) 0.0123(19) 0.0014(15) 0.0036(13) -0.0002(13)
C7 0.0187(17) 0.0146(18) 0.0137(19) 0.0029(15) 0.0073(14) -0.0008(13)
C8 0.0230(18) 0.0141(17) 0.0142(19) 0.0052(15) 0.0110(15) 0.0054(14)
C9 0.0164(16) 0.0152(17) 0.0104(17) 0.0045(14) 0.0056(13) 0.0068(13)
C10 0.0142(15) 0.0211(19) 0.019(2) 0.0126(16) 0.0103(14) 0.0105(14)
C11 0.0136(15) 0.0185(18) 0.0111(18) 0.0073(15) 0.0038(13) 0.0059(13)
C12 0.0165(17) 0.023(2) 0.017(2) 0.0105(17) 0.0063(14) 0.0056(14)
C13 0.0209(19) 0.020(2) 0.025(2) 0.0089(18) -0.0009(16) 0.0066(15)
C14A 0.014(4) 0.003(5) 0.008(5) -0.006(4) 0.001(3) 0.001(3)
C14B 0.023(8) 0.043(12) 0.018(9) 0.019(8) 0.011(6) 0.024(8)

loop_
_atom_type_symbol
_atom_type_description
_atom_type_scat_dispersion_real
_atom_type_scat_dispersion_imag
_atom_type_scat_source
C C 0.0033 0.0016 'International Tables Vol C Tables 4.2.6.8 and 6.1.1.4'
H H 0.0000 0.0000 'International Tables Vol C Tables 4.2.6.8 and 6.1.1.4'
N N 0.0061 0.0033 'International Tables Vol C Tables 4.2.6.8 and 6.1.1.4'
O O 0.0106 0.0060 'International Tables Vol C Tables 4.2.6.8 and 6.1.1.4'
S S 0.1246 0.1234 'International Tables Vol C Tables 4.2.6.8 and 6.1.1.4'
Br Br -0.2901 2.4595 'International Tables Vol C Tables 4.2.6.8 and 6.1.1.4'
Re Re -1.0185 7.2310 'International Tables Vol C Tables 4.2.6.8 and 6.1.1.4'

loop_
_geom_angle_atom_site_label_1
_geom_angle_atom_site_label_2
_geom_angle_atom_site_label_3
_geom_angle
_geom_angle_site_symmetry_1
_geom_angle_site_symmetry_3
_geom_angle_publ_flag
C3 Re1 C1 89.98(17) . . ?
C3 Re1 C2 90.87(17) . . ?
C1 Re1 C2 87.75(16) . . ?
C3 Re1 N2 97.71(15) . . ?
C1 Re1 N2 96.03(14) . . ?
C2 Re1 N2 170.61(15) . . ?
C3 Re1 N1 89.98(15) . . ?
C1 Re1 N1 171.53(14) . . ?
C2 Re1 N1 100.72(14) . . ?
N2 Re1 N1 75.58(12) . . ?
C3 Re1 Br1 175.07(12) . . ?
C1 Re1 Br1 94.46(12) . . ?
C2 Re1 Br1 87.17(12) . . ?
N2 Re1 Br1 83.97(9) . . ?
N1 Re1 Br1 85.94(9) . . ?
C13 S1A C11 89.9(3) . . ?
C10 N1 C4 107.3(3) . . ?
C10 N1 Re1 119.5(2) . . ?
C4 N1 Re1 108.5(2) . . ?
C9 N2 C5 119.0(3) . . ?
C9 N2 Re1 123.9(3) . . ?
C5 N2 Re1 117.0(3) . . ?
O2 C1 Re1 179.2(4) . . ?
O3 C2 Re1 175.0(4) . . ?
O1 C3 Re1 178.5(4) . . ?
C5 C4 N1 111.1(3) . . ?
N2 C5 C6 121.7(4) . . ?
N2 C5 C4 116.1(3) . . ?
C6 C5 C4 122.3(3) . . ?
C7 C6 C5 119.6(4) . . ?
C6 C7 C8 118.6(4) . . ?
C7 C8 C9 119.1(4) . . ?
N2 C9 C8 122.1(4) . . ?
C11 C10 N1 113.4(3) . . ?
C12 C13 S1A 119.5(4) . . ?

loop_
_geom_bond_atom_site_label_1
_geom_bond_atom_site_label_2
_geom_bond_distance
_geom_bond_site_symmetry_2
_geom_bond_publ_flag
Re1 C3 1.911(4) . ?
Re1 C1 1.912(4) . ?
Re1 C2 1.928(4) . ?
Re1 N2 2.190(3) . ?
Re1 N1 2.231(3) . ?
Re1 Br1 2.6270(4) . ?
S1A C13 1.634(7) . ?
S1A C11 1.784(6) . ?
O1 C3 1.137(5) . ?
O2 C1 1.155(5) . ?
O3 C2 1.155(5) . ?
N1 C10 1.498(5) . ?
N1 C4 1.502(5) . ?
N2 C9 1.341(5) . ?
N2 C5 1.344(5) . ?
C4 C5 1.493(6) . ?
C5 C6 1.391(5) . ?
C6 C7 1.380(6) . ?
C7 C8 1.388(6) . ?
C8 C9 1.390(6) . ?
C10 C11 1.481(5) . ?
C12 C13 1.342(7) . ?
C12 C14A 1.458(11) . ?
